data_7122562
loop_
_publ_author_name
'Ayres, Alexander J.'
'Zegke, Markus'
'Ostrowski, Joseph P. A.'
'Tuna, Floriana'
'McInnes, Eric J. L.'
'Wooles, Ashley J.'
'Liddle, Stephen T.'

_publ_section_title
;
 Actinide-transition metal bonding in heterobimetallic uranium- and
 thorium-molybdenum paddlewheel complexes.
;
_journal_issue 96
_journal_name_full 'Chemical communications (Cambridge, England)'
_journal_page_first 13515
_journal_page_last 13518
_journal_paper_doi 10.1039/c8cc05268a
_journal_volume 54
_journal_year 2018
_chemical_formula_moiety 'C21 H22 N P'
_chemical_formula_sum 'C21 H22 N P'
_chemical_formula_weight 319.36
_space_group_crystal_system monoclinic
_space_group_IT_number 14
_space_group_name_Hall '-P 2ybc'
_space_group_name_H-M_alt 'P 1 21/c 1'
_symmetry_space_group_name_Hall '-P 2ybc'
_symmetry_space_group_name_H-M 'P 1 21/c 1'
_atom_sites_solution_hydrogens mixed
_atom_sites_solution_primary direct
_atom_sites_solution_secondary difmap
_audit_creation_date 2016-09-29
_audit_creation_method
;
Olex2 1.2
(compiled 2016.09.09 svn.r3337 for OlexSys, GUI svn.r5227)
;
_audit_update_record
;
2018-11-07 deposited with the CCDC.
2018-11-09 downloaded from the CCDC.
;
_cell_angle_alpha 90
_cell_angle_beta 96.0990(10)
_cell_angle_gamma 90
_cell_formula_units_Z 4
_cell_length_a 14.1544(12)
_cell_length_b 4.5958(4)
_cell_length_c 26.774(2)
_cell_measurement_reflns_used 3716
_cell_measurement_temperature 90(2)
_cell_measurement_theta_max 27.3
_cell_measurement_theta_min 2.89
_cell_volume 1731.8(2)
_computing_cell_refinement 'Bruker SAINT version 6.36A (Bruker, 2000)'
_computing_data_collection 'Bruker SMART version 5.625 (Bruker, 2001)'
_computing_data_reduction 'Bruker SAINT; SHELXL2012-9 (Sheldrick, 2008)'
_computing_molecular_graphics 'Olex2 (Dolomanov et al., 2009)'
_computing_publication_material 'Olex2 (Dolomanov et al., 2009)'
_computing_structure_refinement 'ShelXL (Sheldrick, 2015)'
_computing_structure_solution 'ShelXS (Sheldrick, 2008)'
_diffrn_ambient_temperature 90(2)
_diffrn_detector_area_resol_mean 8.366
_diffrn_measured_fraction_theta_full 0.996
_diffrn_measured_fraction_theta_max 0.996
_diffrn_measurement_device_type 'Bruker SMART APEX CCD area detector'
_diffrn_measurement_method \w
_diffrn_radiation_monochromator graphite
_diffrn_radiation_type MoK\a
_diffrn_radiation_wavelength 0.71073
_diffrn_reflns_av_R_equivalents 0.0348
_diffrn_reflns_av_unetI/netI 0.0308
_diffrn_reflns_Laue_measured_fraction_full 0.996
_diffrn_reflns_Laue_measured_fraction_max 0.996
_diffrn_reflns_limit_h_max 18
_diffrn_reflns_limit_h_min -18
_diffrn_reflns_limit_k_max 5
_diffrn_reflns_limit_k_min -5
_diffrn_reflns_limit_l_max 34
_diffrn_reflns_limit_l_min -34
_diffrn_reflns_number 14154
_diffrn_reflns_point_group_measured_fraction_full 0.996
_diffrn_reflns_point_group_measured_fraction_max 0.996
_diffrn_reflns_theta_full 27.358
_diffrn_reflns_theta_max 27.358
_diffrn_reflns_theta_min 1.991
_diffrn_standards_number 0
_exptl_absorpt_coefficient_mu 0.158
_exptl_absorpt_correction_T_max 0.862
_exptl_absorpt_correction_T_min 0.784
_exptl_absorpt_correction_type multi-scan
_exptl_absorpt_process_details
;
SADABS-2007/2 (Bruker,2007) was used for absorption correction.
wR2(int) was 0.0443 before and 0.0344 after correction.
The Ratio of minimum to maximum transmission is 0.9089.
The \l/2 correction factor is 0.0015.
;
_exptl_crystal_colour COLOURLESS
_exptl_crystal_density_diffrn 1.225
_exptl_crystal_description BLOCK
_exptl_crystal_F_000 680
_exptl_crystal_size_max 0.33
_exptl_crystal_size_mid 0.26
_exptl_crystal_size_min 0.11
_refine_diff_density_max 0.472
_refine_diff_density_min -0.278
_refine_diff_density_rms 0.049
_refine_ls_extinction_method none
_refine_ls_goodness_of_fit_ref 1.031
_refine_ls_hydrogen_treatment mixed
_refine_ls_matrix_type full
_refine_ls_number_parameters 214
_refine_ls_number_reflns 3886
_refine_ls_number_restraints 0
_refine_ls_restrained_S_all 1.031
_refine_ls_R_factor_all 0.0496
_refine_ls_R_factor_gt 0.0395
_refine_ls_shift/su_max 0.002
_refine_ls_shift/su_mean 0.000
_refine_ls_structure_factor_coef Fsqd
_refine_ls_weighting_details 'w=1/[\s^2^(Fo^2^)+(0.0549P)^2^+0.4858P] where P=(Fo^2^+2Fc^2^)/3'
_refine_ls_weighting_scheme calc
_refine_ls_wR_factor_gt 0.0977
_refine_ls_wR_factor_ref 0.1036
_reflns_Friedel_coverage 0.000
_reflns_number_gt 3239
_reflns_number_total 3886
_reflns_threshold_expression 'I > 2\s(I)'
_cod_data_source_file c8cc05268a2.cif
_cod_data_source_block MesN(H)PPh2
_cod_depositor_comments
;
The following automatic conversions were performed:

'_atom_sites_solution_primary' value 'DIRECT' changed to 'direct'
according to
/home/data/users/saulius/crontab/automatic-downloads/rss-feeds/RSC/lib/dictionaries/cif_core.dic
dictionary named 'cif_core.dic' version 2.4.2 from 2011-04-26.

'_atom_sites_solution_secondary' value 'DIFMAP' changed to 'difmap'
according to
/home/data/users/saulius/crontab/automatic-downloads/rss-feeds/RSC/lib/dictionaries/cif_core.dic
dictionary named 'cif_core.dic' version 2.4.2 from 2011-04-26.

Automatic conversion script
Id: cif_fix_values 4973 2017-02-22 13:04:09Z antanas 

 Adding full bibliography for 7122562--7122573.cif.
;
_cod_original_cell_volume 1731.8(3)
_cod_database_code 7122562
_nottingham_internal_coll_name OAAALA
_nottingham_internal_coll_number 11434
_nottingham_internal_coll_client AA/STL
_nottingham_internal_coll_type sphere
_nottingham_internal_coll_frame_method \w
_nottingham_internal_coll_frame_time 35
_nottingham_internal_coll_frame_width 0.3
_nottingham_internal_coll_user AA
_nottingham_internal_coll_date 17/5/2012
_nottingham_internal_coll_location NOTTS
_nottingham_internal_process_date 18/05/2012
_nottingham_internal_process_user AA
_nottingham_internal_solution_date 18/05/2012
_nottingham_internal_solution_user AA
_nottingham_internal_refinement_date 29/09/2016
_nottingham_internal_refinement_user AA/AW
_nottingham_internal_validation_date 29/9/2016
_nottingham_internal_validation_user Aw
_shelx_shelxl_version_number 2014/7
_shelx_space_group_comment
;
The symmetry employed for this shelxl refinement is uniquely defined
by the following loop, which should always be used as a source of
symmetry information in preference to the above space-group names.
They are only intended as comments.
;
_olex2_refinement_description
;
1. Fixed Uiso
 At 1.2 times of:
  All C(H) groups
 At 1.5 times of:
  All C(H,H,H) groups, All N(H) groups
2.a Aromatic/amide H refined with riding coordinates:
 C4(H4), C7(H7), C11(H11), C12(H12), C13(H13), C14(H14), C15(H15), C17(H17),
 C18(H18), C19(H19), C20(H20), C21(H21)
2.b Idealised Me refined as rotating group:
 C3(H3A,H3B,H3C), C6(H6A,H6B,H6C), C9(H9A,H9B,H9C)
;
_olex2_submission_special_instructions 'No special instructions were received'

loop_
_space_group_symop_operation_xyz
'x, y, z'
'-x, y+1/2, -z+1/2'
'-x, -y, -z'
'x, -y-1/2, z-1/2'

loop_
_atom_site_label
_atom_site_type_symbol
_atom_site_fract_x
_atom_site_fract_y
_atom_site_fract_z
_atom_site_U_iso_or_equiv
_atom_site_adp_type
_atom_site_occupancy
_atom_site_site_symmetry_order
_atom_site_calc_flag
_atom_site_refinement_flags_posn
P1 P 0.29464(3) 0.09992(8) 0.60535(2) 0.01919(11) Uani 1 1 d .
N1 N 0.22405(8) 0.3504(3) 0.62987(5) 0.0205(3) Uani 1 1 d .
H1 H 0.2287(13) 0.524(4) 0.6195(7) 0.031 Uiso 1 1 d R
C1 C 0.13273(10) 0.2614(3) 0.64265(5) 0.0193(3) Uani 1 1 d .
C2 C 0.12781(10) 0.0735(3) 0.68362(5) 0.0210(3) Uani 1 1 d .
C3 C 0.21569(11) -0.0227(4) 0.71600(5) 0.0256(3) Uani 1 1 d .
H3A H 0.2470 -0.1786 0.6990 0.038 Uiso 1 1 calc GR
H3B H 0.1980 -0.0944 0.7482 0.038 Uiso 1 1 calc GR
H3C H 0.2593 0.1424 0.7219 0.038 Uiso 1 1 calc GR
C4 C 0.03911(10) -0.0211(3) 0.69480(5) 0.0226(3) Uani 1 1 d .
H4 H 0.0357 -0.1517 0.7221 0.027 Uiso 1 1 calc R
C5 C -0.04475(10) 0.0691(3) 0.66738(5) 0.0222(3) Uani 1 1 d .
C6 C -0.13911(11) -0.0461(4) 0.67989(6) 0.0276(3) Uani 1 1 d .
H6A H -0.1488 -0.2429 0.6662 0.041 Uiso 1 1 calc GR
H6B H -0.1902 0.0814 0.6652 0.041 Uiso 1 1 calc GR
H6C H -0.1397 -0.0520 0.7165 0.041 Uiso 1 1 calc GR
C7 C -0.03804(10) 0.2630(3) 0.62809(5) 0.0214(3) Uani 1 1 d .
H7 H -0.0947 0.3311 0.6096 0.026 Uiso 1 1 calc R
C8 C 0.04930(10) 0.3607(3) 0.61489(5) 0.0201(3) Uani 1 1 d .
C9 C 0.05319(11) 0.5689(3) 0.57179(5) 0.0237(3) Uani 1 1 d .
H9A H 0.0725 0.7616 0.5848 0.036 Uiso 1 1 calc GR
H9B H -0.0097 0.5820 0.5527 0.036 Uiso 1 1 calc GR
H9C H 0.0993 0.4986 0.5498 0.036 Uiso 1 1 calc GR
C10 C 0.41336(10) 0.1986(3) 0.63379(5) 0.0204(3) Uani 1 1 d .
C11 C 0.42967(11) 0.3905(3) 0.67379(5) 0.0245(3) Uani 1 1 d .
H11 H 0.3776 0.4896 0.6858 0.029 Uiso 1 1 calc R
C12 C 0.52118(11) 0.4398(4) 0.69658(6) 0.0289(4) Uani 1 1 d .
H12 H 0.5313 0.5714 0.7240 0.035 Uiso 1 1 calc R
C13 C 0.59751(11) 0.2974(4) 0.67937(6) 0.0286(4) Uani 1 1 d .
H13 H 0.6600 0.3308 0.6950 0.034 Uiso 1 1 calc R
C14 C 0.58263(11) 0.1064(4) 0.63943(6) 0.0271(3) Uani 1 1 d .
H14 H 0.6350 0.0095 0.6274 0.032 Uiso 1 1 calc R
C15 C 0.49152(11) 0.0561(3) 0.61686(6) 0.0251(3) Uani 1 1 d .
H15 H 0.4819 -0.0766 0.5896 0.030 Uiso 1 1 calc R
C16 C 0.29848(10) 0.2238(3) 0.54034(5) 0.0204(3) Uani 1 1 d .
C17 C 0.22766(11) 0.1195(3) 0.50462(6) 0.0248(3) Uani 1 1 d .
H17 H 0.1826 -0.0166 0.5144 0.030 Uiso 1 1 calc R
C18 C 0.22205(11) 0.2115(4) 0.45508(6) 0.0268(3) Uani 1 1 d .
H18 H 0.1728 0.1410 0.4313 0.032 Uiso 1 1 calc R
C19 C 0.28843(11) 0.4065(4) 0.44030(6) 0.0264(3) Uani 1 1 d .
H19 H 0.2849 0.4691 0.4063 0.032 Uiso 1 1 calc R
C20 C 0.35993(11) 0.5098(4) 0.47514(6) 0.0288(4) Uani 1 1 d .
H20 H 0.4056 0.6428 0.4650 0.035 Uiso 1 1 calc R
C21 C 0.36483(11) 0.4190(3) 0.52479(6) 0.0250(3) Uani 1 1 d .
H21 H 0.4140 0.4908 0.5485 0.030 Uiso 1 1 calc R

loop_
_atom_site_aniso_label
_atom_site_aniso_U_11
_atom_site_aniso_U_22
_atom_site_aniso_U_33
_atom_site_aniso_U_23
_atom_site_aniso_U_13
_atom_site_aniso_U_12
P1 0.01628(19) 0.0198(2) 0.02169(19) -0.00009(14) 0.00290(13) -0.00035(14)
N1 0.0176(6) 0.0189(7) 0.0254(6) 0.0015(5) 0.0039(5) -0.0007(5)
C1 0.0178(7) 0.0195(7) 0.0209(7) -0.0029(6) 0.0032(5) -0.0002(5)
C2 0.0192(7) 0.0229(8) 0.0209(7) -0.0021(6) 0.0029(5) 0.0018(6)
C3 0.0222(8) 0.0310(9) 0.0233(7) 0.0032(6) 0.0018(6) 0.0017(6)
C4 0.0240(8) 0.0248(8) 0.0195(7) 0.0013(6) 0.0046(6) 0.0013(6)
C5 0.0193(7) 0.0244(8) 0.0235(7) -0.0049(6) 0.0052(5) -0.0004(6)
C6 0.0214(8) 0.0326(9) 0.0301(8) -0.0027(7) 0.0080(6) -0.0021(6)
C7 0.0168(7) 0.0225(8) 0.0246(7) -0.0038(6) 0.0003(5) 0.0017(6)
C8 0.0212(7) 0.0185(7) 0.0208(7) -0.0031(6) 0.0021(5) 0.0005(6)
C9 0.0211(7) 0.0239(8) 0.0256(7) 0.0011(6) 0.0006(6) 0.0016(6)
C10 0.0187(7) 0.0197(7) 0.0229(7) 0.0041(6) 0.0023(5) -0.0003(6)
C11 0.0208(7) 0.0283(8) 0.0250(7) -0.0006(6) 0.0046(6) 0.0007(6)
C12 0.0264(8) 0.0359(9) 0.0242(7) -0.0043(7) 0.0015(6) -0.0047(7)
C13 0.0186(7) 0.0374(9) 0.0290(8) 0.0031(7) -0.0008(6) -0.0038(7)
C14 0.0176(7) 0.0302(9) 0.0338(8) 0.0003(7) 0.0042(6) 0.0025(6)
C15 0.0217(8) 0.0255(8) 0.0281(8) -0.0022(6) 0.0026(6) -0.0011(6)
C16 0.0186(7) 0.0206(7) 0.0223(7) -0.0013(6) 0.0042(5) 0.0028(6)
C17 0.0213(7) 0.0250(8) 0.0281(8) -0.0005(6) 0.0032(6) -0.0015(6)
C18 0.0257(8) 0.0298(8) 0.0243(7) -0.0032(6) -0.0005(6) 0.0010(7)
C19 0.0275(8) 0.0293(8) 0.0229(7) 0.0016(6) 0.0053(6) 0.0038(6)
C20 0.0253(8) 0.0316(9) 0.0303(8) 0.0045(7) 0.0069(6) -0.0038(7)
C21 0.0218(7) 0.0281(8) 0.0253(7) -0.0006(6) 0.0027(6) -0.0035(6)

loop_
_atom_type_symbol
_atom_type_description
_atom_type_scat_dispersion_real
_atom_type_scat_dispersion_imag
_atom_type_scat_source
C C 0.0033 0.0016 'International Tables Vol C Tables 4.2.6.8 and 6.1.1.4'
H H 0.0000 0.0000 'International Tables Vol C Tables 4.2.6.8 and 6.1.1.4'
N N 0.0061 0.0033 'International Tables Vol C Tables 4.2.6.8 and 6.1.1.4'
P P 0.1023 0.0942 'International Tables Vol C Tables 4.2.6.8 and 6.1.1.4'

loop_
_geom_angle_atom_site_label_1
_geom_angle_atom_site_label_2
_geom_angle_atom_site_label_3
_geom_angle
N1 P1 C10 102.90(7)
N1 P1 C16 103.51(6)
C10 P1 C16 101.51(6)
P1 N1 H1 116.1(12)
C1 N1 P1 118.78(10)
C1 N1 H1 116.7(12)
C2 C1 N1 118.92(12)
C8 C1 N1 120.73(13)
C8 C1 C2 120.35(13)
C1 C2 C3 121.62(13)
C4 C2 C1 118.78(13)
C4 C2 C3 119.59(13)
C2 C3 H3A 109.5
C2 C3 H3B 109.5
C2 C3 H3C 109.5
H3A C3 H3B 109.5
H3A C3 H3C 109.5
H3B C3 H3C 109.5
C2 C4 H4 118.9
C5 C4 C2 122.15(14)
C5 C4 H4 118.9
C4 C5 C6 120.29(14)
C7 C5 C4 117.89(13)
C7 C5 C6 121.81(14)
C5 C6 H6A 109.5
C5 C6 H6B 109.5
C5 C6 H6C 109.5
H6A C6 H6B 109.5
H6A C6 H6C 109.5
H6B C6 H6C 109.5
C5 C7 H7 118.9
C5 C7 C8 122.12(13)
C8 C7 H7 118.9
C1 C8 C9 121.05(13)
C7 C8 C1 118.65(13)
C7 C8 C9 120.30(13)
C8 C9 H9A 109.5
C8 C9 H9B 109.5
C8 C9 H9C 109.5
H9A C9 H9B 109.5
H9A C9 H9C 109.5
H9B C9 H9C 109.5
C11 C10 P1 123.35(11)
C11 C10 C15 118.31(13)
C15 C10 P1 118.15(11)
C10 C11 H11 119.6
C10 C11 C12 120.87(14)
C12 C11 H11 119.6
C11 C12 H12 120.0
C13 C12 C11 120.05(15)
C13 C12 H12 120.0
C12 C13 H13 120.1
C14 C13 C12 119.86(14)
C14 C13 H13 120.1
C13 C14 H14 119.9
C13 C14 C15 120.15(14)
C15 C14 H14 119.9
C10 C15 H15 119.6
C14 C15 C10 120.75(14)
C14 C15 H15 119.6
C17 C16 P1 116.84(11)
C21 C16 P1 124.82(11)
C21 C16 C17 118.31(13)
C16 C17 H17 119.5
C18 C17 C16 121.01(14)
C18 C17 H17 119.5
C17 C18 H18 120.0
C19 C18 C17 119.91(14)
C19 C18 H18 120.0
C18 C19 H19 120.1
C20 C19 C18 119.87(14)
C20 C19 H19 120.1
C19 C20 H20 120.0
C19 C20 C21 120.03(15)
C21 C20 H20 120.0
C16 C21 H21 119.6
C20 C21 C16 120.85(14)
C20 C21 H21 119.6

loop_
_geom_bond_atom_site_label_1
_geom_bond_atom_site_label_2
_geom_bond_distance
P1 N1 1.7011(13)
P1 C10 1.8268(15)
P1 C16 1.8375(14)
N1 H1 0.85(2)
N1 C1 1.4313(18)
C1 C2 1.403(2)
C1 C8 1.4032(19)
C2 C3 1.505(2)
C2 C4 1.391(2)
C3 H3A 0.9800
C3 H3B 0.9800
C3 H3C 0.9800
C4 H4 0.9500
C4 C5 1.391(2)
C5 C6 1.507(2)
C5 C7 1.389(2)
C6 H6A 0.9800
C6 H6B 0.9800
C6 H6C 0.9800
C7 H7 0.9500
C7 C8 1.396(2)
C8 C9 1.504(2)
C9 H9A 0.9800
C9 H9B 0.9800
C9 H9C 0.9800
C10 C11 1.388(2)
C10 C15 1.402(2)
C11 H11 0.9500
C11 C12 1.391(2)
C12 H12 0.9500
C12 C13 1.383(2)
C13 H13 0.9500
C13 C14 1.382(2)
C14 H14 0.9500
C14 C15 1.384(2)
C15 H15 0.9500
C16 C17 1.395(2)
C16 C21 1.394(2)
C17 H17 0.9500
C17 C18 1.386(2)
C18 H18 0.9500
C18 C19 1.386(2)
C19 H19 0.9500
C19 C20 1.385(2)
C20 H20 0.9500
C20 C21 1.388(2)
C21 H21 0.9500

loop_
_geom_torsion_atom_site_label_1
_geom_torsion_atom_site_label_2
_geom_torsion_atom_site_label_3
_geom_torsion_atom_site_label_4
_geom_torsion
P1 N1 C1 C2 69.59(15)
P1 N1 C1 C8 -110.64(14)
P1 C10 C11 C12 174.78(12)
P1 C10 C15 C14 -175.35(12)
P1 C16 C17 C18 176.93(12)
P1 C16 C21 C20 -177.31(12)
N1 P1 C10 C11 12.73(14)
N1 P1 C10 C15 -172.34(11)
N1 P1 C16 C17 -88.85(12)
N1 P1 C16 C21 89.17(13)
N1 C1 C2 C3 3.5(2)
N1 C1 C2 C4 -177.64(13)
N1 C1 C8 C7 178.60(13)
N1 C1 C8 C9 -1.5(2)
C1 C2 C4 C5 -1.4(2)
C2 C1 C8 C7 -1.6(2)
C2 C1 C8 C9 178.25(13)
C2 C4 C5 C6 178.17(14)
C2 C4 C5 C7 -0.8(2)
C3 C2 C4 C5 177.55(13)
C4 C5 C7 C8 1.8(2)
C5 C7 C8 C1 -0.6(2)
C5 C7 C8 C9 179.51(13)
C6 C5 C7 C8 -177.15(13)
C8 C1 C2 C3 -176.31(13)
C8 C1 C2 C4 2.6(2)
C10 P1 N1 C1 -142.49(11)
C10 P1 C16 C17 164.70(12)
C10 P1 C16 C21 -17.28(14)
C10 C11 C12 C13 0.2(2)
C11 C10 C15 C14 -0.2(2)
C11 C12 C13 C14 0.1(2)
C12 C13 C14 C15 -0.4(2)
C13 C14 C15 C10 0.4(2)
C15 C10 C11 C12 -0.2(2)
C16 P1 N1 C1 112.11(11)
C16 P1 C10 C11 119.66(13)
C16 P1 C10 C15 -65.41(13)
C16 C17 C18 C19 1.0(2)
C17 C16 C21 C20 0.7(2)
C17 C18 C19 C20 -0.3(2)
C18 C19 C20 C21 -0.2(2)
C19 C20 C21 C16 0.0(2)
C21 C16 C17 C18 -1.2(2)
